data_7128272
loop_
_publ_author_name
'Blundell, Toby J.'
'Brannan, Michael'
'Nishimoto, Hiroshi'
'Kadoya, Tomofumi'
'Yamada, Jun-Ichi'
'Akutsu, Hiroki'
'Nakazawa, Yasuhiro'
'Martin, Lee'

_publ_section_title
;
 Chiral metal down to 4.2 K - a BDH-TTP radical-cation salt with
 spiroboronate anion B(2-chloromandelate)<sub>2</sub><sup/>.
;
_journal_issue 44
_journal_name_full 'Chemical communications (Cambridge, England)'
_journal_page_first 5406
_journal_page_last 5409
_journal_paper_doi 10.1039/d1cc01441b
_journal_volume 57
_journal_year 2021
_chemical_absolute_configuration syn
_chemical_formula_moiety 'C16 H10 B Cl2 O6, 2(C10 H8 S8)'
_chemical_formula_sum 'C36 H26 B Cl2 O6 S16'
_chemical_formula_weight 1149.24
_space_group_crystal_system monoclinic
_space_group_IT_number 4
_space_group_name_Hall 'P 2yb'
_space_group_name_H-M_alt 'P 1 21 1'
_atom_sites_solution_hydrogens geom
_atom_sites_solution_primary dual
_audit_creation_date 2021-03-11
_audit_creation_method
;
Olex2 1.3
(compiled 2020.11.12 svn.r5f609507 for OlexSys, GUI svn.r6272)
;
_audit_update_record
;
2021-03-11 deposited with the CCDC.	2021-04-29 downloaded from the CCDC.
;
_cell_angle_alpha 90
_cell_angle_beta 99.546(5)
_cell_angle_gamma 90
_cell_formula_units_Z 2
_cell_length_a 11.0733(7)
_cell_length_b 8.0039(4)
_cell_length_c 24.5775(11)
_cell_measurement_reflns_used 5625
_cell_measurement_temperature 150.00(10)
_cell_measurement_theta_max 30.4170
_cell_measurement_theta_min 3.7180
_cell_volume 2148.1(2)
_computing_cell_refinement 'CrysAlisPro 1.171.39.46 (Rigaku OD, 2018)'
_computing_data_collection 'CrysAlisPro 1.171.39.46 (Rigaku OD, 2018)'
_computing_data_reduction 'CrysAlisPro 1.171.39.46 (Rigaku OD, 2018)'
_computing_molecular_graphics 'Olex2 1.3 (Dolomanov et al., 2009)'
_computing_publication_material 'Olex2 1.3 (Dolomanov et al., 2009)'
_computing_structure_refinement 'SHELXL 2018/3 (Sheldrick, 2015)'
_computing_structure_solution 'SHELXT 2018/2 (Sheldrick, 2018)'
_diffrn_ambient_environment N~2~
_diffrn_ambient_temperature 150.00(10)
_diffrn_detector 'CCD plate'
_diffrn_detector_area_resol_mean 15.9832
_diffrn_detector_type Sapphire3
_diffrn_measured_fraction_theta_full 0.996
_diffrn_measured_fraction_theta_max 0.894
_diffrn_measurement_details
;
List of Runs (angles in degrees, time in seconds):

  # Type    Start    End  Width  t~exp~   \w     \q     \k     \f   Frames
#--------------------------------------------------------------------------
  1  \w      3.00  83.00   1.00   17.38    --   20.20  57.00 -30.00   80
  2  \w      6.00  86.00   1.00   17.38    --   20.20  57.00-120.00   80
  3  \w    -46.00 -20.00   1.00   17.38    --   20.20 -57.00 -30.00   26
  4  \w      4.00  71.00   1.00   17.38    --   20.20  57.00  60.00   67
;
_diffrn_measurement_device 'four-circle diffractometer'
_diffrn_measurement_device_type 'Xcalibur, Sapphire3, Gemini'
_diffrn_measurement_method '\w scans'
_diffrn_orient_matrix_type 'CrysAlisPro convention (1999,Acta A55,543-557)'
_diffrn_orient_matrix_UB_11 -0.0203063000
_diffrn_orient_matrix_UB_12 0.0155444000
_diffrn_orient_matrix_UB_13 0.0254116000
_diffrn_orient_matrix_UB_21 0.0613577000
_diffrn_orient_matrix_UB_22 0.0134070000
_diffrn_orient_matrix_UB_23 0.0128514000
_diffrn_orient_matrix_UB_31 -0.0059113000
_diffrn_orient_matrix_UB_32 0.0863273000
_diffrn_orient_matrix_UB_33 -0.0066231000
_diffrn_radiation_monochromator graphite
_diffrn_radiation_probe x-ray
_diffrn_radiation_type 'Mo K\a'
_diffrn_radiation_wavelength 0.71073
_diffrn_reflns_av_R_equivalents 0.0241
_diffrn_reflns_av_unetI/netI 0.0449
_diffrn_reflns_Laue_measured_fraction_full 0.996
_diffrn_reflns_Laue_measured_fraction_max 0.894
_diffrn_reflns_limit_h_max 15
_diffrn_reflns_limit_h_min -15
_diffrn_reflns_limit_k_max 6
_diffrn_reflns_limit_k_min -11
_diffrn_reflns_limit_l_max 35
_diffrn_reflns_limit_l_min -33
_diffrn_reflns_number 13309
_diffrn_reflns_point_group_measured_fraction_full 0.789
_diffrn_reflns_point_group_measured_fraction_max 0.652
_diffrn_reflns_theta_full 25.242
_diffrn_reflns_theta_max 30.768
_diffrn_reflns_theta_min 3.345
_diffrn_source 'fine-focus sealed X-ray tube'
_diffrn_source_type 'Enhance (Mo) X-ray Source'
_exptl_absorpt_coefficient_mu 0.978
_exptl_absorpt_correction_T_max 1.000
_exptl_absorpt_correction_T_min 0.673
_exptl_absorpt_correction_type gaussian
_exptl_absorpt_process_details
;
CrysAlisPro 1.171.39.46 (Rigaku Oxford Diffraction, 2018)
Numerical absorption correction based on gaussian integration over
			a multifaceted crystal model
Empirical absorption correction using spherical harmonics,
 implemented in SCALE3 ABSPACK scaling algorithm.
;
_exptl_crystal_colour 'clear black'
_exptl_crystal_colour_lustre clear
_exptl_crystal_colour_primary black
_exptl_crystal_density_diffrn 1.777
_exptl_crystal_description plate
_exptl_crystal_F_000 1170
_exptl_crystal_recrystallization_method electrocrystallisation
_exptl_crystal_size_max 0.382
_exptl_crystal_size_mid 0.341
_exptl_crystal_size_min 0.033
_refine_diff_density_max 0.480
_refine_diff_density_min -0.342
_refine_diff_density_rms 0.079
_refine_ls_abs_structure_details
;
 Flack x determined using 1932 quotients [(I+)-(I-)]/[(I+)+(I-)]
 (Parsons, Flack and Wagner, Acta Cryst. B69 (2013) 249-259).
;
_refine_ls_abs_structure_Flack -0.01(5)
_refine_ls_extinction_method none
_refine_ls_goodness_of_fit_ref 1.040
_refine_ls_hydrogen_treatment constr
_refine_ls_matrix_type full
_refine_ls_number_parameters 570
_refine_ls_number_reflns 8751
_refine_ls_number_restraints 1
_refine_ls_restrained_S_all 1.040
_refine_ls_R_factor_all 0.0476
_refine_ls_R_factor_gt 0.0402
_refine_ls_shift/su_max 0.001
_refine_ls_shift/su_mean 0.000
_refine_ls_structure_factor_coef Fsqd
_refine_ls_weighting_details 'w=1/[\s^2^(Fo^2^)+(0.0373P)^2^+0.4673P] where P=(Fo^2^+2Fc^2^)/3'
_refine_ls_weighting_scheme calc
_refine_ls_wR_factor_gt 0.0846
_refine_ls_wR_factor_ref 0.0886
_reflns_Friedel_coverage 0.371
_reflns_Friedel_fraction_full 0.546
_reflns_Friedel_fraction_max 0.377
_reflns_number_gt 7783
_reflns_number_total 8751
_reflns_threshold_expression 'I > 2\s(I)'
_cod_data_source_file d1cc01441b2.cif
_cod_data_source_block mb6full
_cod_depositor_comments 'Adding full bibliography for 7128272.cif.'
_cod_database_code 7128272
_shelx_shelxl_version_number 2018/3
_chemical_oxdiff_formula C36H26BCl2O6S16
_shelx_space_group_comment
;
The symmetry employed for this shelxl refinement is uniquely defined
by the following loop, which should always be used as a source of
symmetry information in preference to the above space-group names.
They are only intended as comments.
;
_shelx_estimated_absorpt_t_max 0.968
_shelx_estimated_absorpt_t_min 0.706
_reflns_odcompleteness_completeness 99.69
_reflns_odcompleteness_iscentric 1
_reflns_odcompleteness_theta 28.22
_olex2_refinement_description
;
1. Fixed Uiso
 At 1.2 times of:
  All C(H) groups, All C(H,H) groups
2. Others
 Sof(C9A)=Sof(H9AA)=Sof(H9AB)=1-FVAR(1)
 Sof(C9)=Sof(H9A)=Sof(H9B)=FVAR(1)
 Sof(C10A)=Sof(H10C)=Sof(H10D)=1-FVAR(2)
 Sof(C10)=Sof(H10A)=Sof(H10B)=FVAR(2)
3.a Ternary CH refined with riding coordinates:
 C22(H22), C30(H30)
3.b Secondary CH2 refined with riding coordinates:
 C1(H1A,H1B), C2(H2A,H2B), C9(H9A,H9B), C10(H10A,H10B), C9A(H9AA,H9AB),
 C10A(H10C,H10D), C11(H11A,H11B), C12(H12A,H12B), C19(H19A,H19B), C20(H20A,H20B)
3.c Aromatic/amide H refined with riding coordinates:
 C25(H25), C26(H26), C27(H27), C28(H28), C33(H33), C34(H34), C35(H35), C36(H36)
;
_olex2_submission_special_instructions 'No special instructions were received'
_oxdiff_exptl_absorpt_empirical_details
;
Empirical correction (ABSPACK) includes:
- Absorption correction using spherical harmonics
- Frame scaling
;
_oxdiff_exptl_absorpt_empirical_full_max 1.099
_oxdiff_exptl_absorpt_empirical_full_min 0.902

loop_
_space_group_symop_operation_xyz
'x, y, z'
'-x, y+1/2, -z'

loop_
_atom_site_label
_atom_site_type_symbol
_atom_site_fract_x
_atom_site_fract_y
_atom_site_fract_z
_atom_site_U_iso_or_equiv
_atom_site_adp_type
_atom_site_occupancy
_atom_site_site_symmetry_order
_atom_site_calc_flag
_atom_site_refinement_flags_posn
_atom_site_refinement_flags_adp
_atom_site_refinement_flags_occupancy
_atom_site_disorder_assembly
_atom_site_disorder_group
Cl1 Cl 0.71562(12) 0.5609(2) 0.13951(6) 0.0476(4) Uani 1 1 d . . . . .
Cl2 Cl -0.21215(10) 0.16174(18) 0.07436(5) 0.0353(3) Uani 1 1 d . . . . .
O1 O 0.1621(3) 0.3951(4) 0.17883(11) 0.0279(7) Uani 1 1 d . . . . .
O2 O -0.0254(3) 0.2974(5) 0.18390(12) 0.0344(8) Uani 1 1 d . . . . .
O3 O 0.1493(3) 0.4060(4) 0.08350(11) 0.0250(7) Uani 1 1 d . . . . .
O4 O 0.2687(3) 0.6182(4) 0.14029(12) 0.0282(7) Uani 1 1 d . . . . .
O5 O 0.4424(3) 0.7639(5) 0.15109(15) 0.0436(9) Uani 1 1 d . . . . .
O6 O 0.3478(3) 0.3479(4) 0.13997(12) 0.0278(7) Uani 1 1 d . . . . .
C21 C 0.3887(4) 0.6327(6) 0.14432(18) 0.0306(10) Uani 1 1 d . . . . .
C22 C 0.4436(4) 0.4616(6) 0.13846(17) 0.0268(10) Uani 1 1 d . . . . .
H22 H 0.511122 0.440350 0.170112 0.032 Uiso 1 1 calc R U . . .
C23 C 0.4939(4) 0.4560(5) 0.08423(17) 0.0244(9) Uani 1 1 d . . . . .
C24 C 0.6131(4) 0.5051(6) 0.08043(19) 0.0296(11) Uani 1 1 d . . . . .
C25 C 0.6542(4) 0.5115(6) 0.03096(19) 0.0333(11) Uani 1 1 d . . . . .
H25 H 0.735279 0.547408 0.029379 0.040 Uiso 1 1 calc R U . . .
C26 C 0.5762(4) 0.4652(6) -0.01699(19) 0.0316(11) Uani 1 1 d . . . . .
H26 H 0.603752 0.469110 -0.051585 0.038 Uiso 1 1 calc R U . . .
C27 C 0.4596(4) 0.4138(6) -0.01397(18) 0.0312(10) Uani 1 1 d . . . . .
H27 H 0.406534 0.379862 -0.046508 0.037 Uiso 1 1 calc R U . . .
C28 C 0.4184(4) 0.4112(6) 0.03636(18) 0.0281(10) Uani 1 1 d . . . . .
H28 H 0.336597 0.377845 0.037730 0.034 Uiso 1 1 calc R U . . .
C29 C 0.0512(4) 0.3387(6) 0.15720(17) 0.0243(9) Uani 1 1 d . . . . .
C30 C 0.0423(4) 0.3277(5) 0.09459(15) 0.0226(9) Uani 1 1 d . . . . .
H30 H -0.031525 0.390061 0.076083 0.027 Uiso 1 1 calc R U . . .
C31 C 0.0335(4) 0.1461(6) 0.07720(15) 0.0211(8) Uani 1 1 d . . . . .
C32 C -0.0767(4) 0.0582(6) 0.06992(16) 0.0250(9) Uani 1 1 d . . . . .
C33 C -0.0827(4) -0.1102(6) 0.05709(16) 0.0308(11) Uani 1 1 d . . . . .
H33 H -0.158987 -0.167272 0.052487 0.037 Uiso 1 1 calc R U . . .
C34 C 0.0226(5) -0.1946(6) 0.05104(16) 0.0306(11) Uani 1 1 d . . . . .
H34 H 0.020007 -0.311162 0.043575 0.037 Uiso 1 1 calc R U . . .
C35 C 0.1320(4) -0.1089(6) 0.05588(15) 0.0275(10) Uani 1 1 d . . . . .
H35 H 0.204011 -0.165726 0.049992 0.033 Uiso 1 1 calc R U . . .
C36 C 0.1375(4) 0.0587(6) 0.06921(15) 0.0232(9) Uani 1 1 d . . . . .
H36 H 0.213854 0.115392 0.072990 0.028 Uiso 1 1 calc R U . . .
B1 B 0.2328(5) 0.4383(7) 0.1341(2) 0.0283(12) Uani 1 1 d . . . . .
S1 S 0.89148(10) 0.28891(15) 0.74446(4) 0.0222(2) Uani 1 1 d . . . . .
S2 S 0.72342(10) 0.57508(15) 0.72045(4) 0.0214(2) Uani 1 1 d . . . . .
S3 S 0.92441(9) 0.27352(14) 0.61713(4) 0.0177(2) Uani 1 1 d . . . . .
S4 S 0.72252(9) 0.52071(14) 0.58986(4) 0.0170(2) Uani 1 1 d . . . . .
S5 S 0.96385(9) 0.27423(14) 0.49757(4) 0.0170(2) Uani 1 1 d . . . . .
S6 S 0.76020(9) 0.52053(14) 0.46947(4) 0.0164(2) Uani 1 1 d . . . . .
S7 S 1.00653(11) 0.26771(16) 0.37451(4) 0.0278(3) Uani 1 1 d . . . . .
S8 S 0.79932(10) 0.49813(16) 0.34088(4) 0.0235(3) Uani 1 1 d . . . . .
C1 C 0.8750(4) 0.4224(6) 0.80240(16) 0.0228(9) Uani 1 1 d . . . . .
H1A H 0.885938 0.356661 0.836999 0.027 Uiso 1 1 calc R U . . .
H1B H 0.937053 0.512495 0.806359 0.027 Uiso 1 1 calc R U . . .
C2 C 0.7475(4) 0.4956(6) 0.79068(15) 0.0257(10) Uani 1 1 d . . . . .
H2A H 0.739431 0.587128 0.816931 0.031 Uiso 1 1 calc R U . . .
H2B H 0.685962 0.408709 0.794675 0.031 Uiso 1 1 calc R U . . .
C3 C 0.8135(4) 0.4246(6) 0.69495(15) 0.0173(9) Uani 1 1 d . . . . .
C4 C 0.8196(4) 0.4082(6) 0.64083(16) 0.0185(9) Uani 1 1 d . . . . .
C5 C 0.8916(4) 0.3448(5) 0.55021(15) 0.0158(9) Uani 1 1 d . . . . .
C6 C 0.7997(4) 0.4584(5) 0.53753(14) 0.0143(8) Uani 1 1 d . . . . .
C7 C 0.8727(3) 0.3943(6) 0.44696(15) 0.0156(8) Uani 1 1 d . . . . .
C8 C 0.8892(4) 0.3890(6) 0.39373(16) 0.0165(8) Uani 1 1 d . . . . .
C9 C 0.9907(16) 0.366(3) 0.3046(5) 0.022(4) Uani 0.38(3) 1 d . . P A 1
H9A H 1.050583 0.457935 0.305805 0.027 Uiso 0.38(3) 1 calc R U P A 1
H9B H 1.010779 0.281413 0.277972 0.027 Uiso 0.38(3) 1 calc R U P A 1
C10 C 0.866(3) 0.432(4) 0.2849(11) 0.028(5) Uani 0.47(5) 1 d . . P A 1
H10A H 0.815238 0.343529 0.264263 0.034 Uiso 0.47(5) 1 calc R U P A 1
H10B H 0.871343 0.526602 0.259493 0.034 Uiso 0.47(5) 1 calc R U P A 1
C9A C 0.9632(10) 0.2845(18) 0.3035(3) 0.019(2) Uani 0.62(3) 1 d . . P A 2
H9AA H 1.035923 0.274516 0.285103 0.023 Uiso 0.62(3) 1 calc R U P A 2
H9AB H 0.905082 0.194188 0.289718 0.023 Uiso 0.62(3) 1 calc R U P A 2
C10A C 0.9036(19) 0.452(3) 0.2913(9) 0.023(4) Uani 0.53(5) 1 d . . P A 2
H10C H 0.856803 0.452722 0.253266 0.028 Uiso 0.53(5) 1 calc R U P A 2
H10D H 0.967279 0.540000 0.293734 0.028 Uiso 0.53(5) 1 calc R U P A 2
S9 S 0.29560(10) 0.47300(15) 0.34418(4) 0.0208(2) Uani 1 1 d . . . . .
S10 S 0.50831(10) 0.69619(15) 0.37556(4) 0.0221(2) Uani 1 1 d . . . . .
S11 S 0.26029(9) 0.44982(14) 0.47222(4) 0.0156(2) Uani 1 1 d . . . . .
S12 S 0.46554(9) 0.69401(14) 0.50087(4) 0.0171(2) Uani 1 1 d . . . . .
S13 S 0.22214(9) 0.44811(14) 0.59297(4) 0.0173(2) Uani 1 1 d . . . . .
S14 S 0.42832(9) 0.68925(15) 0.62102(4) 0.0202(2) Uani 1 1 d . . . . .
S15 S 0.21360(13) 0.40711(18) 0.72458(5) 0.0349(3) Uani 1 1 d . . . . .
S16 S 0.40770(12) 0.65923(19) 0.74944(4) 0.0350(3) Uani 1 1 d . . . . .
C11 C 0.3902(4) 0.5071(6) 0.29195(17) 0.0252(10) Uani 1 1 d . . . . .
H11A H 0.450975 0.415893 0.293057 0.030 Uiso 1 1 calc R U . . .
H11B H 0.338783 0.507766 0.254937 0.030 Uiso 1 1 calc R U . . .
C12 C 0.4550(4) 0.6721(7) 0.30260(16) 0.0264(10) Uani 1 1 d . . . . .
H12A H 0.398280 0.764334 0.289126 0.032 Uiso 1 1 calc R U . . .
H12B H 0.525347 0.676832 0.282478 0.032 Uiso 1 1 calc R U . . .
C13 C 0.3903(4) 0.5800(6) 0.39630(16) 0.0164(8) Uani 1 1 d . . . . .
C14 C 0.3739(3) 0.5748(5) 0.44959(15) 0.0138(8) Uani 1 1 d . . . . .
C15 C 0.3003(3) 0.5104(6) 0.54092(15) 0.0155(8) Uani 1 1 d . . . . .
C16 C 0.3932(3) 0.6196(5) 0.55351(15) 0.0156(9) Uani 1 1 d . . . . .
C17 C 0.3210(3) 0.5562(5) 0.64480(15) 0.0159(8) Uani 1 1 d . . . . .
C18 C 0.3161(4) 0.5411(6) 0.69915(16) 0.0196(9) Uani 1 1 d . . . . .
C19 C 0.2426(6) 0.4821(9) 0.79348(19) 0.0507(17) Uani 1 1 d . . . . .
H19A H 0.178758 0.564439 0.798572 0.061 Uiso 1 1 calc R U . . .
H19B H 0.236854 0.387720 0.818973 0.061 Uiso 1 1 calc R U . . .
C20 C 0.3624(5) 0.5600(8) 0.80783(18) 0.0397(14) Uani 1 1 d . . . . .
H20A H 0.423649 0.474010 0.822319 0.048 Uiso 1 1 calc R U . . .
H20B H 0.359827 0.643766 0.837241 0.048 Uiso 1 1 calc R U . . .

loop_
_atom_site_aniso_label
_atom_site_aniso_U_11
_atom_site_aniso_U_22
_atom_site_aniso_U_33
_atom_site_aniso_U_23
_atom_site_aniso_U_13
_atom_site_aniso_U_12
Cl1 0.0349(7) 0.0586(10) 0.0441(7) -0.0081(7) -0.0086(6) -0.0093(7)
Cl2 0.0269(5) 0.0409(7) 0.0386(6) 0.0049(6) 0.0068(5) 0.0025(5)
O1 0.0347(17) 0.0333(18) 0.0148(13) -0.0023(13) 0.0012(12) 0.0003(15)
O2 0.0394(19) 0.044(2) 0.0223(15) -0.0020(15) 0.0125(14) 0.0019(17)
O3 0.0320(17) 0.0268(18) 0.0166(13) 0.0019(13) 0.0051(13) -0.0055(15)
O4 0.0315(17) 0.0227(17) 0.0296(16) -0.0025(13) 0.0029(13) 0.0034(14)
O5 0.047(2) 0.029(2) 0.056(2) -0.0171(18) 0.0111(18) -0.0067(18)
O6 0.0330(17) 0.0194(16) 0.0310(16) 0.0017(13) 0.0050(14) 0.0019(14)
C21 0.037(3) 0.031(3) 0.024(2) -0.006(2) 0.0065(19) -0.005(2)
C22 0.030(2) 0.027(2) 0.022(2) -0.0020(19) -0.0011(18) 0.005(2)
C23 0.026(2) 0.019(2) 0.027(2) 0.0005(18) 0.0010(17) 0.0054(18)
C24 0.025(2) 0.028(3) 0.034(2) -0.003(2) -0.0028(19) -0.002(2)
C25 0.027(2) 0.032(3) 0.041(3) 0.003(2) 0.007(2) 0.001(2)
C26 0.033(2) 0.032(3) 0.031(2) 0.000(2) 0.010(2) 0.003(2)
C27 0.032(2) 0.035(3) 0.026(2) -0.004(2) 0.0036(19) 0.001(2)
C28 0.024(2) 0.031(3) 0.028(2) -0.001(2) 0.0013(18) -0.001(2)
C29 0.033(2) 0.022(2) 0.0193(18) 0.0004(17) 0.0074(18) 0.0085(19)
C30 0.031(2) 0.021(2) 0.0150(17) 0.0014(16) 0.0030(17) 0.0021(19)
C31 0.029(2) 0.024(2) 0.0105(16) 0.0029(16) 0.0055(15) 0.0016(19)
C32 0.031(2) 0.029(2) 0.0143(17) 0.0051(17) 0.0006(16) 0.004(2)
C33 0.035(2) 0.037(3) 0.0178(19) 0.0021(19) -0.0020(18) -0.008(2)
C34 0.047(3) 0.028(3) 0.0147(18) -0.0031(18) -0.0008(19) -0.001(2)
C35 0.042(3) 0.030(3) 0.0117(17) 0.0000(17) 0.0064(18) 0.011(2)
C36 0.029(2) 0.027(2) 0.0138(17) -0.0018(17) 0.0040(16) 0.000(2)
B1 0.042(3) 0.027(3) 0.017(2) 0.000(2) 0.008(2) 0.000(3)
S1 0.0281(5) 0.0244(6) 0.0137(4) 0.0022(4) 0.0020(4) 0.0044(5)
S2 0.0297(6) 0.0181(5) 0.0175(4) 0.0002(4) 0.0074(4) 0.0027(5)
S3 0.0175(5) 0.0219(6) 0.0138(4) 0.0034(4) 0.0030(4) 0.0046(5)
S4 0.0174(5) 0.0213(6) 0.0131(4) 0.0020(4) 0.0044(4) 0.0048(5)
S5 0.0160(5) 0.0208(6) 0.0146(4) 0.0005(4) 0.0037(4) 0.0048(5)
S6 0.0180(5) 0.0181(6) 0.0133(4) 0.0029(4) 0.0030(4) 0.0043(4)
S7 0.0336(6) 0.0297(7) 0.0239(5) 0.0059(5) 0.0158(5) 0.0133(6)
S8 0.0223(5) 0.0338(7) 0.0146(4) 0.0042(5) 0.0038(4) 0.0051(5)
C1 0.028(2) 0.028(2) 0.0116(17) -0.0007(17) 0.0018(16) -0.001(2)
C2 0.035(2) 0.030(3) 0.0118(18) -0.0065(19) 0.0045(18) -0.006(2)
C3 0.0176(19) 0.019(2) 0.0158(17) 0.0010(17) 0.0045(15) -0.0036(18)
C4 0.0174(19) 0.022(2) 0.0167(18) 0.0004(18) 0.0044(16) 0.0027(19)
C5 0.0155(19) 0.018(2) 0.0130(17) 0.0036(17) 0.0016(15) 0.0005(18)
C6 0.0176(18) 0.015(2) 0.0100(16) -0.0015(16) 0.0029(15) -0.0043(18)
C7 0.0138(18) 0.017(2) 0.0162(18) 0.0003(17) 0.0035(15) 0.0021(18)
C8 0.0158(18) 0.018(2) 0.0163(18) -0.0013(17) 0.0042(16) -0.0017(18)
C9 0.025(7) 0.031(11) 0.012(5) 0.008(6) 0.007(5) 0.006(7)
C10 0.036(13) 0.025(8) 0.024(8) 0.004(6) 0.009(9) 0.005(9)
C9A 0.023(4) 0.020(6) 0.016(3) -0.003(4) 0.005(3) -0.002(4)
C10A 0.019(7) 0.041(9) 0.011(5) -0.002(5) 0.008(6) 0.000(6)
S9 0.0228(5) 0.0232(6) 0.0167(5) -0.0041(4) 0.0041(4) -0.0054(5)
S10 0.0186(5) 0.0286(7) 0.0197(5) 0.0014(5) 0.0054(4) -0.0045(5)
S11 0.0164(5) 0.0164(6) 0.0141(4) -0.0006(4) 0.0024(4) -0.0035(4)
S12 0.0154(5) 0.0207(6) 0.0149(4) -0.0008(4) 0.0023(4) -0.0044(5)
S13 0.0167(5) 0.0196(6) 0.0165(4) -0.0020(4) 0.0049(4) -0.0030(5)
S14 0.0185(5) 0.0275(7) 0.0145(4) -0.0040(5) 0.0028(4) -0.0070(5)
S15 0.0438(7) 0.0407(8) 0.0230(5) -0.0050(6) 0.0135(5) -0.0200(7)
S16 0.0372(7) 0.0522(9) 0.0160(5) -0.0050(6) 0.0055(5) -0.0197(7)
C11 0.031(2) 0.030(3) 0.0157(18) -0.0050(19) 0.0068(18) 0.001(2)
C12 0.029(2) 0.033(3) 0.0174(19) 0.004(2) 0.0056(17) -0.002(2)
C13 0.0155(18) 0.015(2) 0.0187(18) -0.0018(17) 0.0022(15) -0.0006(18)
C14 0.0115(17) 0.014(2) 0.0155(17) -0.0030(17) 0.0012(14) -0.0006(17)
C15 0.0125(17) 0.021(2) 0.0128(17) -0.0004(17) 0.0017(14) -0.0032(18)
C16 0.0141(18) 0.019(2) 0.0151(17) 0.0013(17) 0.0055(15) -0.0002(17)
C17 0.0146(18) 0.014(2) 0.0180(18) -0.0014(17) 0.0008(15) 0.0030(18)
C18 0.0184(19) 0.023(2) 0.0173(18) 0.0003(18) 0.0032(16) -0.0021(19)
C19 0.064(4) 0.071(5) 0.020(2) -0.002(3) 0.015(3) -0.029(4)
C20 0.047(3) 0.056(4) 0.016(2) 0.001(2) 0.005(2) -0.003(3)

loop_
_atom_type_symbol
_atom_type_description
_atom_type_scat_dispersion_real
_atom_type_scat_dispersion_imag
_atom_type_scat_source
C C 0.0033 0.0016 'International Tables Vol C Tables 4.2.6.8 and 6.1.1.4'
H H 0.0000 0.0000 'International Tables Vol C Tables 4.2.6.8 and 6.1.1.4'
B B 0.0013 0.0007 'International Tables Vol C Tables 4.2.6.8 and 6.1.1.4'
Cl Cl 0.1484 0.1585 'International Tables Vol C Tables 4.2.6.8 and 6.1.1.4'
O O 0.0106 0.0060 'International Tables Vol C Tables 4.2.6.8 and 6.1.1.4'
S S 0.1246 0.1234 'International Tables Vol C Tables 4.2.6.8 and 6.1.1.4'

loop_
_exptl_crystal_face_index_h
_exptl_crystal_face_index_k
_exptl_crystal_face_index_l
_exptl_crystal_face_perp_dist
9 9 -6 0.1039
9 -9 6 0.1977
-9 9 -7 0.1251
-1 -11 7 0.2259
-1 0 35 0.0167
1 0 -35 0.0167
-15 -3 1 0.1437

loop_
_geom_angle_atom_site_label_1
_geom_angle_atom_site_label_2
_geom_angle_atom_site_label_3
_geom_angle
_geom_angle_site_symmetry_1
_geom_angle_site_symmetry_3
_geom_angle_publ_flag
C29 O1 B1 110.2(3) . . ?
C30 O3 B1 110.6(3) . . ?
C21 O4 B1 109.9(4) . . ?
C22 O6 B1 109.2(3) . . ?
O4 C21 C22 109.1(4) . . ?
O5 C21 O4 123.7(5) . . ?
O5 C21 C22 127.2(4) . . ?
O6 C22 C21 105.5(4) . . ?
O6 C22 H22 109.9 . . ?
O6 C22 C23 113.0(4) . . ?
C21 C22 H22 109.9 . . ?
C21 C22 C23 108.6(4) . . ?
C23 C22 H22 109.9 . . ?
C24 C23 C22 122.4(4) . . ?
C28 C23 C22 119.8(4) . . ?
C28 C23 C24 117.7(4) . . ?
C23 C24 Cl1 120.5(4) . . ?
C25 C24 Cl1 117.6(4) . . ?
C25 C24 C23 121.9(4) . . ?
C24 C25 H25 120.3 . . ?
C24 C25 C26 119.5(4) . . ?
C26 C25 H25 120.3 . . ?
C25 C26 H26 120.3 . . ?
C27 C26 C25 119.5(4) . . ?
C27 C26 H26 120.3 . . ?
C26 C27 H27 119.8 . . ?
C26 C27 C28 120.4(4) . . ?
C28 C27 H27 119.8 . . ?
C23 C28 C27 121.1(4) . . ?
C23 C28 H28 119.5 . . ?
C27 C28 H28 119.5 . . ?
O1 C29 C30 108.8(4) . . ?
O2 C29 O1 124.2(4) . . ?
O2 C29 C30 126.9(4) . . ?
O3 C30 C29 104.7(3) . . ?
O3 C30 H30 109.9 . . ?
O3 C30 C31 112.9(3) . . ?
C29 C30 H30 109.9 . . ?
C31 C30 C29 109.3(3) . . ?
C31 C30 H30 109.9 . . ?
C32 C31 C30 122.3(4) . . ?
C36 C31 C30 120.5(4) . . ?
C36 C31 C32 117.2(4) . . ?
C31 C32 Cl2 120.0(4) . . ?
C33 C32 Cl2 118.1(4) . . ?
C33 C32 C31 121.9(4) . . ?
C32 C33 H33 120.2 . . ?
C34 C33 C32 119.5(5) . . ?
C34 C33 H33 120.2 . . ?
C33 C34 H34 120.2 . . ?
C33 C34 C35 119.6(5) . . ?
C35 C34 H34 120.2 . . ?
C34 C35 H35 119.7 . . ?
C34 C35 C36 120.5(4) . . ?
C36 C35 H35 119.7 . . ?
C31 C36 H36 119.4 . . ?
C35 C36 C31 121.1(4) . . ?
C35 C36 H36 119.4 . . ?
O1 B1 O4 108.2(4) . . ?
O3 B1 O1 104.7(4) . . ?
O3 B1 O4 112.4(4) . . ?
O3 B1 O6 114.9(4) . . ?
O6 B1 O1 111.8(4) . . ?
O6 B1 O4 104.8(4) . . ?
C3 S1 C1 94.5(2) . . ?
C3 S2 C2 95.6(2) . . ?
C5 S3 C4 93.8(2) . . ?
C6 S4 C4 93.63(19) . . ?
C5 S5 C7 93.92(19) . . ?
C6 S6 C7 93.46(19) . . ?
C8 S7 C9 93.2(5) . . ?
C9A S7 C8 97.8(3) . . ?
C8 S8 C10 99.8(9) . . ?
C8 S8 C10A 92.9(7) . . ?
S1 C1 H1A 110.3 . . ?
S1 C1 H1B 110.3 . . ?
H1A C1 H1B 108.6 . . ?
C2 C1 S1 106.9(3) . . ?
C2 C1 H1A 110.3 . . ?
C2 C1 H1B 110.3 . . ?
S2 C2 H2A 110.2 . . ?
S2 C2 H2B 110.2 . . ?
C1 C2 S2 107.6(3) . . ?
C1 C2 H2A 110.2 . . ?
C1 C2 H2B 110.2 . . ?
H2A C2 H2B 108.5 . . ?
S2 C3 S1 115.1(2) . . ?
C4 C3 S1 121.7(3) . . ?
C4 C3 S2 123.1(3) . . ?
S3 C4 S4 116.0(2) . . ?
C3 C4 S3 122.1(3) . . ?
C3 C4 S4 121.9(3) . . ?
S3 C5 S5 123.9(3) . . ?
C6 C5 S3 118.1(3) . . ?
C6 C5 S5 118.0(3) . . ?
S6 C6 S4 124.0(2) . . ?
C5 C6 S4 117.7(3) . . ?
C5 C6 S6 118.2(3) . . ?
S5 C7 S6 116.4(2) . . ?
C8 C7 S5 121.0(3) . . ?
C8 C7 S6 122.5(3) . . ?
S8 C8 S7 115.9(2) . . ?
C7 C8 S7 120.3(3) . . ?
C7 C8 S8 123.8(3) . . ?
S7 C9 H9A 109.0 . . ?
S7 C9 H9B 109.0 . . ?
H9A C9 H9B 107.8 . . ?
C10 C9 S7 113.1(14) . . ?
C10 C9 H9A 109.0 . . ?
C10 C9 H9B 109.0 . . ?
S8 C10 H10A 109.6 . . ?
S8 C10 H10B 109.6 . . ?
C9 C10 S8 110.1(17) . . ?
C9 C10 H10A 109.6 . . ?
C9 C10 H10B 109.6 . . ?
H10A C10 H10B 108.2 . . ?
S7 C9A H9AA 110.1 . . ?
S7 C9A H9AB 110.1 . . ?
H9AA C9A H9AB 108.4 . . ?
C10A C9A S7 108.0(10) . . ?
C10A C9A H9AA 110.1 . . ?
C10A C9A H9AB 110.1 . . ?
S8 C10A H10C 109.6 . . ?
S8 C10A H10D 109.6 . . ?
C9A C10A S8 110.3(14) . . ?
C9A C10A H10C 109.6 . . ?
C9A C10A H10D 109.6 . . ?
H10C C10A H10D 108.1 . . ?
C13 S9 C11 95.7(2) . . ?
C13 S10 C12 95.5(2) . . ?
C15 S11 C14 93.86(19) . . ?
C16 S12 C14 93.74(19) . . ?
C15 S13 C17 93.77(19) . . ?
C16 S14 C17 93.82(19) . . ?
C18 S15 C19 96.2(2) . . ?
C18 S16 C20 96.9(2) . . ?
S9 C11 H11A 109.9 . . ?
S9 C11 H11B 109.9 . . ?
H11A C11 H11B 108.3 . . ?
C12 C11 S9 108.9(3) . . ?
C12 C11 H11A 109.9 . . ?
C12 C11 H11B 109.9 . . ?
S10 C12 H12A 109.8 . . ?
S10 C12 H12B 109.8 . . ?
C11 C12 S10 109.6(3) . . ?
C11 C12 H12A 109.8 . . ?
C11 C12 H12B 109.8 . . ?
H12A C12 H12B 108.2 . . ?
S9 C13 S10 115.8(2) . . ?
C14 C13 S9 122.4(3) . . ?
C14 C13 S10 121.7(3) . . ?
S12 C14 S11 115.9(2) . . ?
C13 C14 S11 122.6(3) . . ?
C13 C14 S12 121.5(3) . . ?
S13 C15 S11 123.9(2) . . ?
C16 C15 S11 117.7(3) . . ?
C16 C15 S13 118.3(3) . . ?
S14 C16 S12 123.1(2) . . ?
C15 C16 S12 118.7(3) . . ?
C15 C16 S14 118.1(3) . . ?
S13 C17 S14 115.4(2) . . ?
C18 C17 S13 123.2(3) . . ?
C18 C17 S14 121.4(3) . . ?
S16 C18 S15 114.5(2) . . ?
C17 C18 S15 122.9(3) . . ?
C17 C18 S16 122.6(3) . . ?
S15 C19 H19A 109.0 . . ?
S15 C19 H19B 109.0 . . ?
H19A C19 H19B 107.8 . . ?
C20 C19 S15 112.9(3) . . ?
C20 C19 H19A 109.0 . . ?
C20 C19 H19B 109.0 . . ?
S16 C20 H20A 109.4 . . ?
S16 C20 H20B 109.4 . . ?
C19 C20 S16 111.3(3) . . ?
C19 C20 H20A 109.4 . . ?
C19 C20 H20B 109.4 . . ?
H20A C20 H20B 108.0 . . ?

loop_
_geom_bond_atom_site_label_1
_geom_bond_atom_site_label_2
_geom_bond_distance
_geom_bond_site_symmetry_2
_geom_bond_publ_flag
Cl1 C24 1.747(5) . ?
Cl2 C32 1.732(4) . ?
O1 C29 1.332(5) . ?
O1 B1 1.492(6) . ?
O2 C29 1.202(5) . ?
O3 C30 1.407(5) . ?
O3 B1 1.445(6) . ?
O4 C21 1.321(5) . ?
O4 B1 1.495(6) . ?
O5 C21 1.205(6) . ?
O6 C22 1.403(5) . ?
O6 B1 1.451(6) . ?
C21 C22 1.515(7) . ?
C22 H22 1.0000 . ?
C22 C23 1.528(6) . ?
C23 C24 1.395(6) . ?
C23 C28 1.373(6) . ?
C24 C25 1.368(6) . ?
C25 H25 0.9500 . ?
C25 C26 1.391(6) . ?
C26 H26 0.9500 . ?
C26 C27 1.370(6) . ?
C27 H27 0.9500 . ?
C27 C28 1.388(6) . ?
C28 H28 0.9500 . ?
C29 C30 1.528(5) . ?
C30 H30 1.0000 . ?
C30 C31 1.514(6) . ?
C31 C32 1.394(6) . ?
C31 C36 1.389(6) . ?
C32 C33 1.384(7) . ?
C33 H33 0.9500 . ?
C33 C34 1.377(7) . ?
C34 H34 0.9500 . ?
C34 C35 1.380(7) . ?
C35 H35 0.9500 . ?
C35 C36 1.380(6) . ?
C36 H36 0.9500 . ?
S1 C1 1.814(4) . ?
S1 C3 1.748(4) . ?
S2 C2 1.817(4) . ?
S2 C3 1.745(4) . ?
S3 C4 1.753(4) . ?
S3 C5 1.722(4) . ?
S4 C4 1.758(4) . ?
S4 C6 1.731(4) . ?
S5 C5 1.725(4) . ?
S5 C7 1.753(4) . ?
S6 C6 1.730(4) . ?
S6 C7 1.763(4) . ?
S7 C8 1.749(4) . ?
S7 C9 1.870(14) . ?
S7 C9A 1.736(8) . ?
S8 C8 1.736(4) . ?
S8 C10 1.75(3) . ?
S8 C10A 1.85(2) . ?
C1 H1A 0.9900 . ?
C1 H1B 0.9900 . ?
C1 C2 1.511(6) . ?
C2 H2A 0.9900 . ?
C2 H2B 0.9900 . ?
C3 C4 1.349(5) . ?
C5 C6 1.362(6) . ?
C7 C8 1.351(5) . ?
C9 H9A 0.9900 . ?
C9 H9B 0.9900 . ?
C9 C10 1.48(3) . ?
C10 H10A 0.9900 . ?
C10 H10B 0.9900 . ?
C9A H9AA 0.9900 . ?
C9A H9AB 0.9900 . ?
C9A C10A 1.51(3) . ?
C10A H10C 0.9900 . ?
C10A H10D 0.9900 . ?
S9 C11 1.807(4) . ?
S9 C13 1.740(4) . ?
S10 C12 1.803(4) . ?
S10 C13 1.748(4) . ?
S11 C14 1.768(4) . ?
S11 C15 1.742(4) . ?
S12 C14 1.762(4) . ?
S12 C16 1.736(4) . ?
S13 C15 1.733(4) . ?
S13 C17 1.763(4) . ?
S14 C16 1.732(4) . ?
S14 C17 1.766(4) . ?
S15 C18 1.750(4) . ?
S15 C19 1.775(5) . ?
S16 C18 1.742(4) . ?
S16 C20 1.783(5) . ?
C11 H11A 0.9900 . ?
C11 H11B 0.9900 . ?
C11 C12 1.505(7) . ?
C12 H12A 0.9900 . ?
C12 H12B 0.9900 . ?
C13 C14 1.352(5) . ?
C15 C16 1.346(5) . ?
C17 C18 1.351(5) . ?
C19 H19A 0.9900 . ?
C19 H19B 0.9900 . ?
C19 C20 1.455(7) . ?
C20 H20A 0.9900 . ?
C20 H20B 0.9900 . ?

loop_
_geom_torsion_atom_site_label_1
_geom_torsion_atom_site_label_2
_geom_torsion_atom_site_label_3
_geom_torsion_atom_site_label_4
_geom_torsion
_geom_torsion_site_symmetry_1
_geom_torsion_site_symmetry_2
_geom_torsion_site_symmetry_3
_geom_torsion_site_symmetry_4
_geom_torsion_publ_flag
Cl1 C24 C25 C26 178.8(4) . . . . ?
Cl2 C32 C33 C34 177.4(3) . . . . ?
O1 C29 C30 O3 -8.6(5) . . . . ?
O1 C29 C30 C31 112.6(4) . . . . ?
O2 C29 C30 O3 174.4(4) . . . . ?
O2 C29 C30 C31 -64.4(6) . . . . ?
O3 C30 C31 C32 -161.8(3) . . . . ?
O3 C30 C31 C36 19.9(5) . . . . ?
O4 C21 C22 O6 -9.4(4) . . . . ?
O4 C21 C22 C23 112.0(4) . . . . ?
O5 C21 C22 O6 171.2(5) . . . . ?
O5 C21 C22 C23 -67.4(6) . . . . ?
O6 C22 C23 C24 -154.8(4) . . . . ?
O6 C22 C23 C28 29.4(6) . . . . ?
C21 O4 B1 O1 124.3(4) . . . . ?
C21 O4 B1 O3 -120.6(4) . . . . ?
C21 O4 B1 O6 4.9(5) . . . . ?
C21 C22 C23 C24 88.5(5) . . . . ?
C21 C22 C23 C28 -87.3(5) . . . . ?
C22 O6 B1 O1 -128.0(4) . . . . ?
C22 O6 B1 O3 112.9(4) . . . . ?
C22 O6 B1 O4 -11.0(4) . . . . ?
C22 C23 C24 Cl1 5.0(7) . . . . ?
C22 C23 C24 C25 -174.9(4) . . . . ?
C22 C23 C28 C27 176.4(4) . . . . ?
C23 C24 C25 C26 -1.2(8) . . . . ?
C24 C23 C28 C27 0.4(7) . . . . ?
C24 C25 C26 C27 0.0(7) . . . . ?
C25 C26 C27 C28 1.3(7) . . . . ?
C26 C27 C28 C23 -1.5(7) . . . . ?
C28 C23 C24 Cl1 -179.0(4) . . . . ?
C28 C23 C24 C25 1.0(7) . . . . ?
C29 O1 B1 O3 1.8(5) . . . . ?
C29 O1 B1 O4 121.9(4) . . . . ?
C29 O1 B1 O6 -123.2(4) . . . . ?
C29 C30 C31 C32 82.2(5) . . . . ?
C29 C30 C31 C36 -96.1(4) . . . . ?
C30 O3 B1 O1 -7.6(5) . . . . ?
C30 O3 B1 O4 -124.8(4) . . . . ?
C30 O3 B1 O6 115.5(4) . . . . ?
C30 C31 C32 Cl2 6.2(5) . . . . ?
C30 C31 C32 C33 -176.2(4) . . . . ?
C30 C31 C36 C35 176.9(3) . . . . ?
C31 C32 C33 C34 -0.2(6) . . . . ?
C32 C31 C36 C35 -1.5(5) . . . . ?
C32 C33 C34 C35 -2.3(6) . . . . ?
C33 C34 C35 C36 3.0(6) . . . . ?
C34 C35 C36 C31 -1.1(6) . . . . ?
C36 C31 C32 Cl2 -175.5(3) . . . . ?
C36 C31 C32 C33 2.1(6) . . . . ?
B1 O1 C29 O2 -178.8(4) . . . . ?
B1 O1 C29 C30 4.1(5) . . . . ?
B1 O3 C30 C29 9.8(5) . . . . ?
B1 O3 C30 C31 -108.9(4) . . . . ?
B1 O4 C21 O5 -178.0(4) . . . . ?
B1 O4 C21 C22 2.6(5) . . . . ?
B1 O6 C22 C21 12.4(4) . . . . ?
B1 O6 C22 C23 -106.1(4) . . . . ?
S1 C1 C2 S2 -48.0(4) . . . . ?
S1 C3 C4 S3 -10.6(6) . . . . ?
S1 C3 C4 S4 169.3(2) . . . . ?
S2 C3 C4 S3 172.1(2) . . . . ?
S2 C3 C4 S4 -8.0(6) . . . . ?
S3 C5 C6 S4 -0.4(5) . . . . ?
S3 C5 C6 S6 -176.1(2) . . . . ?
S5 C5 C6 S4 176.8(2) . . . . ?
S5 C5 C6 S6 1.2(5) . . . . ?
S5 C7 C8 S7 -2.5(5) . . . . ?
S5 C7 C8 S8 177.6(2) . . . . ?
S6 C7 C8 S7 177.4(2) . . . . ?
S6 C7 C8 S8 -2.6(6) . . . . ?
S7 C9 C10 S8 31(3) . . . . ?
S7 C9A C10A S8 -42.7(16) . . . . ?
C1 S1 C3 S2 -17.7(3) . . . . ?
C1 S1 C3 C4 164.8(4) . . . . ?
C2 S2 C3 S1 -5.3(3) . . . . ?
C2 S2 C3 C4 172.1(4) . . . . ?
C3 S1 C1 C2 39.6(3) . . . . ?
C3 S2 C2 C1 32.6(3) . . . . ?
C4 S3 C5 S5 178.2(3) . . . . ?
C4 S3 C5 C6 -4.7(4) . . . . ?
C4 S4 C6 S6 -179.3(3) . . . . ?
C4 S4 C6 C5 5.3(4) . . . . ?
C5 S3 C4 S4 8.3(3) . . . . ?
C5 S3 C4 C3 -171.9(4) . . . . ?
C5 S5 C7 S6 0.2(3) . . . . ?
C5 S5 C7 C8 180.0(4) . . . . ?
C6 S4 C4 S3 -8.4(3) . . . . ?
C6 S4 C4 C3 171.7(4) . . . . ?
C6 S6 C7 S5 0.3(3) . . . . ?
C6 S6 C7 C8 -179.5(4) . . . . ?
C7 S5 C5 S3 176.3(3) . . . . ?
C7 S5 C5 C6 -0.8(4) . . . . ?
C7 S6 C6 S4 -176.2(3) . . . . ?
C7 S6 C6 C5 -0.9(4) . . . . ?
C8 S7 C9 C10 -26(2) . . . . ?
C8 S7 C9A C10A 31.4(12) . . . . ?
C8 S8 C10 C9 -20(2) . . . . ?
C8 S8 C10A C9A 32.0(13) . . . . ?
C9 S7 C8 S8 12.4(9) . . . . ?
C9 S7 C8 C7 -167.5(10) . . . . ?
C10 S8 C8 S7 1.6(11) . . . . ?
C10 S8 C8 C7 -178.5(11) . . . . ?
C9A S7 C8 S8 -9.7(6) . . . . ?
C9A S7 C8 C7 170.3(6) . . . . ?
C10A S8 C8 S7 -10.5(8) . . . . ?
C10A S8 C8 C7 169.4(9) . . . . ?
S9 C11 C12 S10 41.6(4) . . . . ?
S9 C13 C14 S11 3.6(5) . . . . ?
S9 C13 C14 S12 -176.2(2) . . . . ?
S10 C13 C14 S11 -176.6(2) . . . . ?
S10 C13 C14 S12 3.5(5) . . . . ?
S11 C15 C16 S12 0.6(5) . . . . ?
S11 C15 C16 S14 176.6(2) . . . . ?
S13 C15 C16 S12 -175.7(2) . . . . ?
S13 C15 C16 S14 0.3(5) . . . . ?
S13 C17 C18 S15 2.0(6) . . . . ?
S13 C17 C18 S16 -175.7(2) . . . . ?
S14 C17 C18 S15 -178.5(2) . . . . ?
S14 C17 C18 S16 3.9(5) . . . . ?
S15 C19 C20 S16 32.0(6) . . . . ?
C11 S9 C13 S10 10.6(3) . . . . ?
C11 S9 C13 C14 -169.7(4) . . . . ?
C12 S10 C13 S9 9.2(3) . . . . ?
C12 S10 C13 C14 -170.6(4) . . . . ?
C13 S9 C11 C12 -31.4(4) . . . . ?
C13 S10 C12 C11 -30.7(4) . . . . ?
C14 S11 C15 S13 176.2(3) . . . . ?
C14 S11 C15 C16 0.1(4) . . . . ?
C14 S12 C16 S14 -176.7(3) . . . . ?
C14 S12 C16 C15 -0.9(4) . . . . ?
C15 S11 C14 S12 -0.7(3) . . . . ?
C15 S11 C14 C13 179.4(4) . . . . ?
C15 S13 C17 S14 8.3(3) . . . . ?
C15 S13 C17 C18 -172.1(4) . . . . ?
C16 S12 C14 S11 1.0(3) . . . . ?
C16 S12 C14 C13 -179.1(4) . . . . ?
C16 S14 C17 S13 -8.2(3) . . . . ?
C16 S14 C17 C18 172.2(4) . . . . ?
C17 S13 C15 S11 178.7(3) . . . . ?
C17 S13 C15 C16 -5.2(4) . . . . ?
C17 S14 C16 S12 -179.4(3) . . . . ?
C17 S14 C16 C15 4.8(4) . . . . ?
C18 S15 C19 C20 -23.9(5) . . . . ?
C18 S16 C20 C19 -23.5(5) . . . . ?
C19 S15 C18 S16 7.3(4) . . . . ?
C19 S15 C18 C17 -170.5(4) . . . . ?
C20 S16 C18 S15 7.3(3) . . . . ?
C20 S16 C18 C17 -174.9(4) . . . . ?

loop_
_exptl_oxdiff_crystal_face_indexfrac_h
_exptl_oxdiff_crystal_face_indexfrac_k
_exptl_oxdiff_crystal_face_indexfrac_l
_exptl_oxdiff_crystal_face_x
_exptl_oxdiff_crystal_face_y
_exptl_oxdiff_crystal_face_z
8.9968 8.9998 -6.0043 -0.1954 0.5955 0.7635
9.0007 -8.9984 6.0145 -0.1698 0.5089 -0.8698
-9.0007 8.9984 -7.0150 0.1444 -0.5218 0.8765
-0.9975 -10.9990 7.0108 0.0274 -0.1186 -0.9900
-0.9986 0.0017 35.0150 0.9101 0.3887 -0.2259
0.9986 -0.0017 -35.0150 -0.9101 -0.3887 0.2259
-14.9973 -3.0009 0.9942 0.2832 -0.9477 -0.1770
